data_2236701
loop_
_publ_author_name
'Liebing, Phil'
'Wagner, Christoph'
'Merzweiler, Kurt'

_publ_section_title
;
 <i>catena</i>-Poly[(\m-anilido)(\m-1,2-dimethoxyethane-\k^3^-<i>O</i>,<i>O</i>':<i>O</i>)sodium]
;
_journal_coeditor_code WM2683
_journal_issue 10
_journal_name_full 'Acta Crystallographica Section E'
_journal_page_first m1315
_journal_paper_doi 10.1107/S1600536812040500
_journal_volume 68
_journal_year 2012
_chemical_formula_iupac '[Na (C6 H6 N) (C4 H10 O2)]'
_chemical_formula_moiety 'C10 H16 N Na O2'
_chemical_formula_sum 'C10 H16 N Na O2'
_chemical_formula_weight 205.23
_chemical_name_systematic
;
<i>catena</i>-Poly[(\m-anilido)(\m-1,2-dimethoxyethane-
\k^3^-<i>O</i>,<i>O</i>':<i>O</i>)sodium]
;
_space_group_IT_number 14
_symmetry_cell_setting monoclinic
_symmetry_space_group_name_Hall '-P 2ybc'
_symmetry_space_group_name_H-M 'P 1 21/c 1'
_atom_sites_solution_hydrogens geom
_atom_sites_solution_primary direct
_atom_sites_solution_secondary difmap
_audit_creation_method SHELXL-97
_cell_angle_alpha 90.00
_cell_angle_beta 101.153(8)
_cell_angle_gamma 90.00
_cell_formula_units_Z 4
_cell_length_a 7.0450(7)
_cell_length_b 13.1609(14)
_cell_length_c 12.5545(12)
_cell_measurement_reflns_used 3804
_cell_measurement_temperature 200
_cell_measurement_theta_max 29.19
_cell_measurement_theta_min 3.96
_cell_volume 1142.1(2)
_computing_cell_refinement 'X-AREA (Stoe & Cie, 2009)'
_computing_data_collection 'X-AREA (Stoe & Cie, 2009)'
_computing_data_reduction 'X-RED (Stoe & Cie, 2009)'
_computing_molecular_graphics 'DIAMOND (Brandenburg, 2009)'
_computing_publication_material 'SHELXL-97 (Sheldrick, 2008) and PLATON (Spek, 2009)'
_computing_structure_refinement 'SHELXL-97 (Sheldrick, 2008)'
_computing_structure_solution 'SHELXS-97 (Sheldrick, 2008)'
_diffrn_ambient_temperature 200(2)
_diffrn_detector_area_resol_mean 6.67
_diffrn_measured_fraction_theta_full 0.982
_diffrn_measured_fraction_theta_max 0.982
_diffrn_measurement_device_type 'Stoe IPDS2T'
_diffrn_measurement_method 'phi rotation'
_diffrn_radiation_monochromator graphite
_diffrn_radiation_source 'fine-focus sealed tube'
_diffrn_radiation_type MoK\a
_diffrn_radiation_wavelength 0.71073
_diffrn_reflns_av_R_equivalents 0.0504
_diffrn_reflns_av_sigmaI/netI 0.0508
_diffrn_reflns_limit_h_max 8
_diffrn_reflns_limit_h_min -8
_diffrn_reflns_limit_k_max 16
_diffrn_reflns_limit_k_min -14
_diffrn_reflns_limit_l_max 15
_diffrn_reflns_limit_l_min -15
_diffrn_reflns_number 5398
_diffrn_reflns_theta_full 25.99
_diffrn_reflns_theta_max 25.99
_diffrn_reflns_theta_min 3.96
_exptl_absorpt_coefficient_mu 0.114
_exptl_absorpt_correction_type none
_exptl_crystal_colour colourless
_exptl_crystal_density_diffrn 1.194
_exptl_crystal_density_method 'not measured'
_exptl_crystal_description prism
_exptl_crystal_F_000 440
_exptl_crystal_size_max 0.40
_exptl_crystal_size_mid 0.24
_exptl_crystal_size_min 0.24
_refine_diff_density_max 0.139
_refine_diff_density_min -0.177
_refine_ls_extinction_method none
_refine_ls_goodness_of_fit_ref 0.852
_refine_ls_hydrogen_treatment mixed
_refine_ls_matrix_type full
_refine_ls_number_parameters 131
_refine_ls_number_reflns 2206
_refine_ls_number_restraints 0
_refine_ls_restrained_S_all 0.852
_refine_ls_R_factor_all 0.0526
_refine_ls_R_factor_gt 0.0326
_refine_ls_shift/su_max 0.000
_refine_ls_shift/su_mean 0.000
_refine_ls_structure_factor_coef Fsqd
_refine_ls_weighting_details 'calc w=1/[\s^2^(Fo^2^)+(0.0466P)^2^+0.0000P] where P=(Fo^2^+2Fc^2^)/3'
_refine_ls_weighting_scheme calc
_refine_ls_wR_factor_gt 0.0746
_refine_ls_wR_factor_ref 0.0783
_reflns_number_gt 1450
_reflns_number_total 2206
_reflns_threshold_expression >2sigma(I)
_cod_data_source_file wm2683.cif
_cod_data_source_block I
_cod_original_sg_symbol_H-M 'P 21/c'
_cod_database_code 2236701
_cod_database_fobs_code 2236701

loop_
_symmetry_equiv_pos_as_xyz
'x, y, z'
'-x, y+1/2, -z+1/2'
'-x, -y, -z'
'x, -y-1/2, z-1/2'

loop_
_atom_site_type_symbol
_atom_site_label
_atom_site_fract_x
_atom_site_fract_y
_atom_site_fract_z
_atom_site_U_iso_or_equiv
_atom_site_adp_type
_atom_site_calc_flag
_atom_site_refinement_flags
_atom_site_occupancy
_atom_site_symmetry_multiplicity
C C1 0.53257(15) 0.18227(10) 0.39471(10) 0.0352(3) Uani d . 1 1
C C2 0.53896(17) 0.23456(11) 0.49422(10) 0.0419(3) Uani d . 1 1
H H2A 0.5200 0.1980 0.5547 0.050 Uiso calc R 1 1
C C3 0.5719(2) 0.33670(12) 0.50437(11) 0.0496(4) Uani d . 1 1
H H3A 0.5746 0.3676 0.5713 0.060 Uiso calc R 1 1
C C4 0.6015(2) 0.39515(12) 0.41776(13) 0.0543(4) Uani d . 1 1
H H4A 0.6253 0.4645 0.4255 0.065 Uiso calc R 1 1
C C5 0.5944(2) 0.34720(12) 0.31930(11) 0.0511(4) Uani d . 1 1
H H5A 0.6137 0.3851 0.2598 0.061 Uiso calc R 1 1
C C6 0.55974(18) 0.24503(11) 0.30740(10) 0.0420(3) Uani d . 1 1
H H6A 0.5538 0.2158 0.2394 0.050 Uiso calc R 1 1
C C7 0.9515(3) -0.05477(18) 0.79319(15) 0.0823(6) Uani d . 1 1
H H7C 0.8362 -0.0954 0.7803 0.099 Uiso calc R 1 1
H H7B 0.9620 -0.0198 0.8612 0.099 Uiso calc R 1 1
H H7A 1.0623 -0.0978 0.7956 0.099 Uiso calc R 1 1
C C8 1.1104(2) 0.08004(15) 0.72251(13) 0.0651(5) Uani d . 1 1
H H8B 1.2216 0.0402 0.7127 0.078 Uiso calc R 1 1
H H8A 1.1365 0.1079 0.7954 0.078 Uiso calc R 1 1
C C9 1.0766(2) 0.16376(13) 0.64172(14) 0.0637(5) Uani d . 1 1
H H9B 0.9640 0.2027 0.6510 0.076 Uiso calc R 1 1
H H9A 1.1874 0.2090 0.6531 0.076 Uiso calc R 1 1
C C10 1.0256(2) 0.20221(14) 0.45538(16) 0.0686(5) Uani d . 1 1
H H10C 0.9439 0.2547 0.4747 0.082 Uiso calc R 1 1
H H10B 0.9684 0.1749 0.3856 0.082 Uiso calc R 1 1
H H10A 1.1504 0.2301 0.4523 0.082 Uiso calc R 1 1
N N 0.50434(16) 0.08063(9) 0.38965(10) 0.0446(3) Uani d . 1 1
H H1 0.505(2) 0.0608(12) 0.3207(13) 0.046(4) Uiso d . 1 1
O O1 1.04685(14) 0.12315(8) 0.53495(8) 0.0527(3) Uani d . 1 1
O O2 0.94293(14) 0.01729(9) 0.70809(8) 0.0569(3) Uani d . 1 1
Na Na 0.73912(7) 0.00248(4) 0.53096(4) 0.04248(17) Uani d . 1 1

loop_
_atom_site_aniso_label
_atom_site_aniso_U_11
_atom_site_aniso_U_22
_atom_site_aniso_U_33
_atom_site_aniso_U_12
_atom_site_aniso_U_13
_atom_site_aniso_U_23
C1 0.0227(5) 0.0435(8) 0.0375(7) 0.0040(5) 0.0011(5) 0.0051(6)
C2 0.0345(6) 0.0553(9) 0.0358(7) 0.0019(6) 0.0068(5) 0.0052(6)
C3 0.0462(7) 0.0561(10) 0.0462(8) 0.0064(7) 0.0082(6) -0.0075(7)
C4 0.0522(8) 0.0395(9) 0.0696(10) 0.0042(6) 0.0075(7) 0.0007(7)
C5 0.0512(8) 0.0512(10) 0.0506(8) 0.0071(7) 0.0088(6) 0.0175(7)
C6 0.0411(7) 0.0499(9) 0.0338(6) 0.0068(6) 0.0039(5) 0.0053(6)
C7 0.0701(11) 0.1031(17) 0.0689(11) 0.0194(11) 0.0017(9) 0.0246(11)
C8 0.0443(8) 0.0836(13) 0.0606(9) 0.0040(8) -0.0066(7) -0.0207(9)
C9 0.0436(8) 0.0558(10) 0.0871(12) -0.0060(7) 0.0009(8) -0.0263(9)
C10 0.0407(8) 0.0578(10) 0.1068(13) 0.0106(7) 0.0134(8) 0.0208(10)
N 0.0407(6) 0.0454(7) 0.0454(7) 0.0009(5) 0.0028(5) 0.0025(6)
O1 0.0434(5) 0.0450(6) 0.0671(6) 0.0064(4) 0.0041(4) -0.0024(5)
O2 0.0428(5) 0.0686(8) 0.0545(6) 0.0079(5) -0.0025(4) 0.0028(5)
Na 0.0315(2) 0.0423(3) 0.0507(3) 0.0027(2) 0.0008(2) 0.0036(2)

loop_
_atom_type_symbol
_atom_type_description
_atom_type_scat_dispersion_real
_atom_type_scat_dispersion_imag
_atom_type_scat_source
C C 0.0033 0.0016 'International Tables Vol C Tables 4.2.6.8 and 6.1.1.4'
H H 0.0000 0.0000 'International Tables Vol C Tables 4.2.6.8 and 6.1.1.4'
N N 0.0061 0.0033 'International Tables Vol C Tables 4.2.6.8 and 6.1.1.4'
O O 0.0106 0.0060 'International Tables Vol C Tables 4.2.6.8 and 6.1.1.4'
Na Na 0.0362 0.0249 'International Tables Vol C Tables 4.2.6.8 and 6.1.1.4'

loop_
_geom_angle_atom_site_label_1
_geom_angle_atom_site_label_2
_geom_angle_atom_site_label_3
_geom_angle_site_symmetry_1
_geom_angle_site_symmetry_3
_geom_angle
N C1 C6 . . 125.59(13)
N C1 C2 . . 120.02(13)
C6 C1 C2 . . 114.39(13)
N C1 Na . . 47.33(6)
C6 C1 Na . . 138.68(9)
C2 C1 Na . . 87.30(7)
C3 C2 C1 . . 122.35(13)
C3 C2 H2A . . 118.8
C1 C2 H2A . . 118.8
C2 C3 C4 . . 121.59(14)
C2 C3 H3A . . 119.2
C4 C3 H3A . . 119.2
C3 C4 C5 . . 117.78(15)
C3 C4 H4A . . 121.1
C5 C4 H4A . . 121.1
C6 C5 C4 . . 121.41(14)
C6 C5 H5A . . 119.3
C4 C5 H5A . . 119.3
C5 C6 C1 . . 122.46(13)
C5 C6 H6A . . 118.8
C1 C6 H6A . . 118.8
O2 C7 H7C . . 109.5
O2 C7 H7B . . 109.5
H7C C7 H7B . . 109.5
O2 C7 H7A . . 109.5
H7C C7 H7A . . 109.5
H7B C7 H7A . . 109.5
O2 C8 C9 . . 108.92(11)
O2 C8 H8B . . 109.9
C9 C8 H8B . . 109.9
O2 C8 H8A . . 109.9
C9 C8 H8A . . 109.9
H8B C8 H8A . . 108.3
O1 C9 C8 . . 109.89(13)
O1 C9 H9B . . 109.7
C8 C9 H9B . . 109.7
O1 C9 H9A . . 109.7
C8 C9 H9A . . 109.7
H9B C9 H9A . . 108.2
O1 C10 H10C . . 109.5
O1 C10 H10B . . 109.5
H10C C10 H10B . . 109.5
O1 C10 H10A . . 109.5
H10C C10 H10A . . 109.5
H10B C10 H10A . . 109.5
C1 N Na . 3_656 122.70(10)
C1 N Na . . 108.29(8)
Na N Na 3_656 . 86.78(4)
C1 N H1 . . 107.6(10)
Na N H1 3_656 . 113.5(10)
Na N H1 . . 116.9(9)
C9 O1 C10 . . 111.21(13)
C9 O1 Na . 3_756 125.19(8)
C10 O1 Na . 3_756 103.87(10)
C9 O1 Na . . 102.22(9)
C10 O1 Na . . 116.31(8)
Na O1 Na 3_756 . 98.06(4)
C7 O2 C8 . . 112.21(12)
C7 O2 Na . . 124.81(11)
C8 O2 Na . . 119.72(10)
N Na N 3_656 . 93.22(4)
N Na O2 3_656 . 89.99(4)
N Na O2 . . 147.82(5)
N Na O1 3_656 3_756 111.25(5)
N Na O1 . 3_756 114.40(4)
O2 Na O1 . 3_756 93.98(4)
N Na O1 3_656 . 154.19(4)
N Na O1 . . 101.45(4)
O2 Na O1 . . 66.39(4)
O1 Na O1 3_756 . 81.94(4)
N Na C1 3_656 . 106.16(4)
N Na C1 . . 24.37(4)
O2 Na C1 . . 125.28(4)
O1 Na C1 3_756 . 124.92(4)
O1 Na C1 . . 81.39(3)

loop_
_geom_bond_atom_site_label_1
_geom_bond_atom_site_label_2
_geom_bond_site_symmetry_2
_geom_bond_distance
C1 N . 1.3522(18)
C1 C6 . 1.4147(19)
C1 C2 . 1.4193(19)
C1 Na . 3.1112(13)
C2 C3 . 1.366(2)
C2 H2A . 0.9300
C3 C4 . 1.380(2)
C3 H3A . 0.9300
C4 C5 . 1.380(2)
C4 H4A . 0.9300
C5 C6 . 1.370(2)
C5 H5A . 0.9300
C6 H6A . 0.9300
C7 O2 . 1.421(2)
C7 H7C . 0.9600
C7 H7B . 0.9600
C7 H7A . 0.9600
C8 O2 . 1.423(2)
C8 C9 . 1.485(3)
C8 H8B . 0.9700
C8 H8A . 0.9700
C9 O1 . 1.4205(19)
C9 H9B . 0.9700
C9 H9A . 0.9700
C10 O1 . 1.430(2)
C10 H10C . 0.9600
C10 H10B . 0.9600
C10 H10A . 0.9600
N Na 3_656 2.4069(14)
N Na . 2.4095(11)
N H1 . 0.905(16)
O1 Na 3_756 2.4849(12)
O1 Na . 2.6800(12)
O2 Na . 2.4103(10)
Na N 3_656 2.4069(14)
Na O1 3_756 2.4849(12)

loop_
_geom_torsion_atom_site_label_1
_geom_torsion_atom_site_label_2
_geom_torsion_atom_site_label_3
_geom_torsion_atom_site_label_4
_geom_torsion_site_symmetry_1
_geom_torsion_site_symmetry_4
_geom_torsion
N C1 C2 C3 . . 178.31(12)
C6 C1 C2 C3 . . -1.05(17)
Na C1 C2 C3 . . 142.48(12)
C1 C2 C3 C4 . . -0.1(2)
C2 C3 C4 C5 . . 0.7(2)
C3 C4 C5 C6 . . -0.1(2)
C4 C5 C6 C1 . . -1.1(2)
N C1 C6 C5 . . -177.64(12)
C2 C1 C6 C5 . . 1.67(17)
Na C1 C6 C5 . . -114.27(15)
O2 C8 C9 O1 . . -62.11(17)
C6 C1 N Na . 3_656 -135.23(11)
C2 C1 N Na . 3_656 45.50(13)
Na C1 N Na . 3_656 98.16(10)
C6 C1 N Na . . 126.61(11)
C2 C1 N Na . . -52.66(13)
C8 C9 O1 C10 . . -176.45(12)
C8 C9 O1 Na . 3_756 -50.41(17)
C8 C9 O1 Na . . 58.76(13)
C9 C8 O2 C7 . . -170.51(15)
C9 C8 O2 Na . . 28.93(17)
C1 N Na N . 3_656 123.46(11)
Na N Na N 3_656 3_656 0.0
C1 N Na O2 . . 28.35(15)
Na N Na O2 3_656 . -95.11(9)
C1 N Na O1 . 3_756 -121.44(10)
Na N Na O1 3_656 3_756 115.10(5)
C1 N Na O1 . . -35.19(10)
Na N Na O1 3_656 . -158.65(4)
Na N Na C1 3_656 . -123.46(11)
C7 O2 Na N . 3_656 33.55(14)
C8 O2 Na N . 3_656 -168.50(11)
C7 O2 Na N . . 129.58(14)
C8 O2 Na N . . -72.46(14)
C7 O2 Na O1 . 3_756 -77.75(13)
C8 O2 Na O1 . 3_756 80.20(11)
C7 O2 Na O1 . . -157.16(14)
C8 O2 Na O1 . . 0.80(11)
C7 O2 Na C1 . . 143.47(13)
C8 O2 Na C1 . . -58.57(12)
C9 O1 Na N . 3_656 -5.56(14)
C10 O1 Na N . 3_656 -126.90(13)
Na O1 Na N 3_756 3_656 123.21(9)
C9 O1 Na N . . 117.83(9)
C10 O1 Na N . . -3.51(12)
Na O1 Na N 3_756 . -113.40(5)
C9 O1 Na O2 . . -30.82(8)
C10 O1 Na O2 . . -152.15(12)
Na O1 Na O2 3_756 . 97.96(4)
C9 O1 Na O1 . 3_756 -128.78(9)
C10 O1 Na O1 . 3_756 109.89(12)
Na O1 Na O1 3_756 3_756 0.0
C9 O1 Na C1 . . 103.91(9)
C10 O1 Na C1 . . -17.43(11)
Na O1 Na C1 3_756 . -127.31(4)
N C1 Na N . 3_656 -60.14(12)
C6 C1 Na N . 3_656 -158.78(13)
C2 C1 Na N . 3_656 76.30(8)
C6 C1 Na N . . -98.64(18)
C2 C1 Na N . . 136.44(14)
N C1 Na O2 . . -161.95(10)
C6 C1 Na O2 . . 99.41(14)
C2 C1 Na O2 . . -25.52(9)
N C1 Na O1 . 3_756 71.35(11)
C6 C1 Na O1 . 3_756 -27.29(15)
C2 C1 Na O1 . 3_756 -152.21(7)
N C1 Na O1 . . 145.16(10)
C6 C1 Na O1 . . 46.52(14)
C2 C1 Na O1 . . -78.40(7)
